data_7702715
loop_
_publ_author_name
'Egold, Hans'
'Schwarze, Detlef'
'Fl\"orke, Ulrich'

_publ_section_title
;
 Substitution reactivity of the hydrido sulfido bridged dirhenium complex
 [Re2(&#x00B5;-H)(&#x00B5;-Snaph)(CO)8] (naph = 2-naphthyl)
;
_journal_issue 6
_journal_name_full 'Journal of the Chemical Society, Dalton Transactions'
_journal_page_first 1078
_journal_paper_doi 10.1039/b107859c
_journal_year 2002
_chemical_formula_moiety 'C42 H32 O6 P2 Re2 S'
_chemical_formula_sum 'C42 H32 O6 P2 Re2 S'
_chemical_formula_weight 1099.08
_chemical_name_systematic
; 
\m-hydrido-\m-thiolato-bis-ax-triphenylphospine-
hexacarbonyl-dirhenium 
;
_space_group_IT_number 2
_space_group_name_Hall '-P 1'
_space_group_name_H-M_alt 'P -1'
_symmetry_cell_setting triclinic
_symmetry_space_group_name_H-M 'P -1'
_atom_sites_solution_hydrogens mixed
_atom_sites_solution_primary direct
_atom_sites_solution_secondary difmap
_audit_creation_method SHELXL-97
_cell_angle_alpha 75.86(1)
_cell_angle_beta 78.98(1)
_cell_angle_gamma 68.87(1)
_cell_formula_units_Z 2
_cell_length_a 10.615(1)
_cell_length_b 10.683(1)
_cell_length_c 19.747(2)
_cell_measurement_reflns_used 32
_cell_measurement_temperature 293(2)
_cell_measurement_theta_max 17.556
_cell_measurement_theta_min 6.995
_cell_volume 2012.3(4)
_computing_cell_refinement 'Bruker XSCANS (Bruker, 1996)'
_computing_data_collection 'Bruker XSCANS (Bruker, 1996)'
_computing_data_reduction 'Bruker SHELXTL (Bruker, 1998)'
_computing_molecular_graphics 'Bruker SHELXTL (Bruker, 1998)'
_computing_publication_material 'Bruker SHELXTL (Bruker, 1998)'
_computing_structure_refinement 'Bruker SHELXTL (Bruker, 1998)'
_computing_structure_solution 'Bruker SHELXTL (Bruker, 1998)'
_diffrn_ambient_temperature 293(2)
_diffrn_measured_fraction_theta_full 0.991
_diffrn_measured_fraction_theta_max 0.991
_diffrn_measurement_device_type 'Bruker P4'
_diffrn_measurement_method omega
_diffrn_radiation_monochromator graphite
_diffrn_radiation_source 'fine-focus sealed tube'
_diffrn_radiation_type MoK\a
_diffrn_radiation_wavelength 0.71073
_diffrn_reflns_av_R_equivalents 0.0228
_diffrn_reflns_av_sigmaI/netI 0.0356
_diffrn_reflns_limit_h_max 1
_diffrn_reflns_limit_h_min -13
_diffrn_reflns_limit_k_max 13
_diffrn_reflns_limit_k_min -13
_diffrn_reflns_limit_l_max 25
_diffrn_reflns_limit_l_min -25
_diffrn_reflns_number 10631
_diffrn_reflns_theta_full 27.50
_diffrn_reflns_theta_max 27.50
_diffrn_reflns_theta_min 2.14
_diffrn_standards_decay_% 7
_diffrn_standards_interval_count 397
_diffrn_standards_number 3
_exptl_absorpt_coefficient_mu 6.187
_exptl_absorpt_correction_T_max 0.980
_exptl_absorpt_correction_T_min 0.440
_exptl_absorpt_correction_type psi-scans
_exptl_crystal_colour colorless
_exptl_crystal_density_diffrn 1.814
_exptl_crystal_density_meas ?
_exptl_crystal_density_method 'not measured'
_exptl_crystal_description block
_exptl_crystal_F_000 1056
_exptl_crystal_size_max 0.48
_exptl_crystal_size_mid 0.42
_exptl_crystal_size_min 0.21
_refine_diff_density_max 1.002
_refine_diff_density_min -0.794
_refine_diff_density_rms 0.125
_refine_ls_extinction_method none
_refine_ls_goodness_of_fit_ref 1.040
_refine_ls_hydrogen_treatment mixed
_refine_ls_matrix_type full
_refine_ls_number_parameters 481
_refine_ls_number_reflns 9164
_refine_ls_number_restraints 19
_refine_ls_restrained_S_all 1.039
_refine_ls_R_factor_all 0.0592
_refine_ls_R_factor_gt 0.0357
_refine_ls_shift/su_max 0.001
_refine_ls_shift/su_mean 0.000
_refine_ls_structure_factor_coef Fsqd
_refine_ls_weighting_details 'calc w==1/[\s^2^(Fo^2^)+(0.0432P)^2^+1.4356P] where P==(Fo^2^+2Fc^2^)/3'
_refine_ls_weighting_scheme calc
_refine_ls_wR_factor_gt 0.0762
_refine_ls_wR_factor_ref 0.0839
_reflns_number_gt 6842
_reflns_number_total 9164
_reflns_threshold_expression >2sigma(I)
_cod_data_source_file b107859c.txt
_cod_data_source_block 7
_cod_depositor_comments
;
The following automatic conversions were performed:

data item '_symmetry_cell_setting' value 'Triclinic' was changed to
'triclinic' in accordance with the
/home/saulius/struct/COD-crude-data/automatic-downloads/DataCite-retrospective/RSC/depositions/lib/dictionaries/cif_core.dic
dictionary named 'cif_core.dic' version 2.4.2 last updated on
2011-04-26.

data item '_exptl_crystal_density_meas' value 'not measured' was
changed to '?' -- the value is perceived as not measured.

data item '_atom_sites_solution_hydrogens' value 'geom and difmap'
was changed to 'mixed'.

Automatic conversion script
Id: cif_fix_values 6909 2019-04-08 15:41:33Z antanas 
;
_cod_original_cell_volume 2012.3(3)
_cod_original_sg_symbol_H-M P-1
_cod_database_code 7702715

loop_
_symmetry_equiv_pos_as_xyz
'x, y, z'
'-x, -y, -z'

loop_
_atom_site_label
_atom_site_type_symbol
_atom_site_fract_x
_atom_site_fract_y
_atom_site_fract_z
_atom_site_U_iso_or_equiv
_atom_site_adp_type
_atom_site_occupancy
_atom_site_symmetry_multiplicity
_atom_site_calc_flag
_atom_site_refinement_flags
Re1 Re 0.57954(2) 0.46876(2) 0.219942(11) 0.03721(7) Uani 1 1 d D
Re2 Re 0.83730(2) 0.49341(2) 0.268177(11) 0.04033(7) Uani 1 1 d D
S1 S 0.82384(16) 0.38295(17) 0.17344(8) 0.0504(4) Uani 1 1 d .
P1 P 0.53162(14) 0.69255(14) 0.13619(7) 0.0357(3) Uani 1 1 d .
P2 P 0.89932(15) 0.28305(15) 0.36051(8) 0.0404(3) Uani 1 1 d .
O1 O 0.3081(5) 0.5841(5) 0.3077(3) 0.0743(14) Uani 1 1 d .
C1 C 0.4085(7) 0.5417(6) 0.2733(3) 0.0508(15) Uani 1 1 d .
O2 O 0.5970(6) 0.1874(5) 0.3122(3) 0.0820(16) Uani 1 1 d .
C2 C 0.5985(7) 0.2899(6) 0.2795(3) 0.0500(15) Uani 1 1 d .
O3 O 0.4406(6) 0.3873(5) 0.1235(3) 0.0717(14) Uani 1 1 d .
C3 C 0.4954(7) 0.4178(6) 0.1588(3) 0.0492(14) Uani 1 1 d .
O4 O 0.7643(6) 0.6488(5) 0.3895(3) 0.0740(14) Uani 1 1 d .
C4 C 0.7962(7) 0.5908(6) 0.3426(3) 0.0514(15) Uani 1 1 d .
O5 O 0.8251(5) 0.7738(5) 0.1777(3) 0.0778(15) Uani 1 1 d .
C5 C 0.8187(6) 0.6692(7) 0.2071(3) 0.0504(15) Uani 1 1 d .
O6 O 1.1433(5) 0.4530(7) 0.2366(3) 0.0954(19) Uani 1 1 d .
C6 C 1.0289(7) 0.4664(7) 0.2505(4) 0.0611(17) Uani 1 1 d .
C11 C 0.4787(5) 0.8460(5) 0.1743(3) 0.0384(12) Uani 1 1 d D
C12 C 0.4163(6) 0.9749(6) 0.1347(3) 0.0525(15) Uani 1 1 d D
H12 H 0.3999 0.9825 0.0891 0.063 Uiso 1 1 calc R
C13 C 0.3794(7) 1.0896(6) 0.1628(4) 0.0630(18) Uani 1 1 d D
H13 H 0.3393 1.1749 0.1358 0.076 Uiso 1 1 calc R
C14 C 0.4011(8) 1.0800(7) 0.2308(4) 0.0651(19) Uani 1 1 d D
H14 H 0.3755 1.1584 0.2497 0.078 Uiso 1 1 calc R
C15 C 0.4603(8) 0.9546(7) 0.2703(4) 0.0650(19) Uani 1 1 d D
H15 H 0.4747 0.9470 0.3163 0.078 Uiso 1 1 calc R
C16 C 0.4990(6) 0.8386(6) 0.2412(3) 0.0493(14) Uani 1 1 d D
H16 H 0.5399 0.7536 0.2682 0.059 Uiso 1 1 calc R
C21 C 0.6660(5) 0.7102(6) 0.0653(3) 0.0433(13) Uani 1 1 d D
C22 C 0.7253(6) 0.6042(7) 0.0268(3) 0.0553(16) Uani 1 1 d D
H22 H 0.6959 0.5287 0.0382 0.066 Uiso 1 1 calc R
C23 C 0.8266(7) 0.6116(8) -0.0276(3) 0.070(2) Uani 1 1 d D
H23 H 0.8657 0.5413 -0.0529 0.084 Uiso 1 1 calc R
C24 C 0.8696(8) 0.7240(10) -0.0444(4) 0.085(3) Uani 1 1 d D
H24 H 0.9386 0.7286 -0.0809 0.102 Uiso 1 1 calc R
C25 C 0.8124(7) 0.8281(8) -0.0083(4) 0.068(2) Uani 1 1 d D
H25 H 0.8421 0.9034 -0.0203 0.082 Uiso 1 1 calc R
C26 C 0.7094(6) 0.8222(7) 0.0466(3) 0.0500(15) Uani 1 1 d D
H26 H 0.6697 0.8941 0.0708 0.060 Uiso 1 1 calc R
C31 C 0.3884(6) 0.7304(5) 0.0866(3) 0.0423(13) Uani 1 1 d D
C32 C 0.2630(7) 0.7301(7) 0.1240(4) 0.0668(19) Uani 1 1 d D
H32 H 0.2531 0.7084 0.1728 0.080 Uiso 1 1 calc R
C33 C 0.1515(8) 0.7633(9) 0.0863(6) 0.094(3) Uani 1 1 d D
H33 H 0.0665 0.7661 0.1103 0.112 Uiso 1 1 calc R
C34 C 0.1680(8) 0.7916(10) 0.0143(6) 0.093(3) Uani 1 1 d D
H34 H 0.0947 0.8085 -0.0099 0.111 Uiso 1 1 calc R
C35 C 0.2878(8) 0.7955(9) -0.0223(4) 0.088(3) Uani 1 1 d D
H35 H 0.2961 0.8190 -0.0711 0.106 Uiso 1 1 calc R
C36 C 0.3984(7) 0.7642(8) 0.0137(4) 0.068(2) Uani 1 1 d D
H36 H 0.4814 0.7658 -0.0116 0.082 Uiso 1 1 calc R
C41 C 0.9320(6) 0.1185(6) 0.3377(3) 0.0476(14) Uani 1 1 d D
C42 C 0.8751(7) 0.0235(7) 0.3769(4) 0.0610(17) Uani 1 1 d D
H42 H 0.8155 0.0415 0.4171 0.073 Uiso 1 1 calc R
C43 C 0.9080(9) -0.1010(7) 0.3555(5) 0.084(3) Uani 1 1 d D
H43 H 0.8696 -0.1659 0.3822 0.101 Uiso 1 1 calc R
C44 C 0.9941(10) -0.1296(8) 0.2971(5) 0.086(3) Uani 1 1 d D
H44 H 1.0139 -0.2127 0.2835 0.103 Uiso 1 1 calc R
C45 C 1.0519(9) -0.0350(8) 0.2581(4) 0.085(3) Uani 1 1 d D
H45 H 1.1117 -0.0547 0.2181 0.102 Uiso 1 1 calc R
C46 C 1.0227(7) 0.0882(7) 0.2773(3) 0.0624(18) Uani 1 1 d D
H46 H 1.0627 0.1516 0.2504 0.075 Uiso 1 1 calc R
C51 C 0.7803(6) 0.2851(5) 0.4414(3) 0.0440(13) Uani 1 1 d D
C52 C 0.6425(6) 0.3389(6) 0.4379(3) 0.0500(14) Uani 1 1 d D
H52 H 0.6098 0.3750 0.3944 0.060 Uiso 1 1 calc R
C53 C 0.5532(7) 0.3399(7) 0.4976(4) 0.0599(17) Uani 1 1 d D
H53 H 0.4603 0.3744 0.4941 0.072 Uiso 1 1 calc R
C54 C 0.5988(9) 0.2902(7) 0.5635(4) 0.069(2) Uani 1 1 d D
H54 H 0.5376 0.2923 0.6041 0.083 Uiso 1 1 calc R
C55 C 0.7356(9) 0.2382(8) 0.5674(4) 0.076(2) Uani 1 1 d D
H55 H 0.7675 0.2052 0.6112 0.092 Uiso 1 1 calc R
C56 C 0.8272(8) 0.2336(7) 0.5076(3) 0.0618(18) Uani 1 1 d D
H56 H 0.9200 0.1963 0.5112 0.074 Uiso 1 1 calc R
C61 C 1.0573(6) 0.2580(6) 0.3949(3) 0.0485(14) Uani 1 1 d D
C62 C 1.0768(8) 0.3646(7) 0.4143(4) 0.077(2) Uani 1 1 d D
H62 H 1.0102 0.4503 0.4087 0.093 Uiso 1 1 calc R
C63 C 1.1950(10) 0.3459(10) 0.4422(5) 0.098(3) Uani 1 1 d D
H63 H 1.2079 0.4189 0.4542 0.118 Uiso 1 1 calc R
C64 C 1.2922(9) 0.2184(10) 0.4517(4) 0.087(3) Uani 1 1 d D
H64 H 1.3706 0.2053 0.4708 0.105 Uiso 1 1 calc R
C65 C 1.2752(8) 0.1123(10) 0.4337(4) 0.085(3) Uani 1 1 d D
H65 H 1.3418 0.0267 0.4401 0.102 Uiso 1 1 calc R
C66 C 1.1576(7) 0.1309(8) 0.4054(4) 0.0675(19) Uani 1 1 d D
H66 H 1.1462 0.0571 0.3933 0.081 Uiso 1 1 calc R
H1 H 0.657(4) 0.517(7) 0.279(3) 0.080 Uiso 1 1 d D

loop_
_atom_site_aniso_label
_atom_site_aniso_U_11
_atom_site_aniso_U_22
_atom_site_aniso_U_33
_atom_site_aniso_U_23
_atom_site_aniso_U_13
_atom_site_aniso_U_12
Re1 0.04321(14) 0.04028(12) 0.03099(12) -0.00913(9) -0.00242(10) -0.01653(10)
Re2 0.04294(14) 0.04779(14) 0.03168(12) -0.00206(9) -0.00508(10) -0.01982(10)
S1 0.0470(8) 0.0628(9) 0.0362(8) -0.0167(7) -0.0020(7) -0.0087(7)
P1 0.0372(7) 0.0427(7) 0.0281(7) -0.0083(6) -0.0013(6) -0.0145(6)
P2 0.0437(8) 0.0426(8) 0.0364(8) -0.0069(6) -0.0065(6) -0.0154(6)
O1 0.062(3) 0.091(4) 0.070(3) -0.033(3) 0.024(3) -0.030(3)
C1 0.063(4) 0.054(4) 0.039(3) -0.009(3) -0.001(3) -0.026(3)
O2 0.102(4) 0.057(3) 0.096(4) 0.010(3) -0.036(3) -0.040(3)
C2 0.063(4) 0.050(3) 0.043(3) -0.007(3) -0.011(3) -0.024(3)
O3 0.099(4) 0.076(3) 0.059(3) -0.023(3) -0.020(3) -0.039(3)
C3 0.061(4) 0.047(3) 0.043(3) -0.011(3) -0.008(3) -0.019(3)
O4 0.101(4) 0.071(3) 0.062(3) -0.026(3) -0.005(3) -0.036(3)
C4 0.067(4) 0.046(3) 0.049(4) -0.005(3) -0.004(3) -0.031(3)
O5 0.090(4) 0.081(3) 0.071(3) 0.025(3) -0.031(3) -0.053(3)
C5 0.053(4) 0.065(4) 0.037(3) 0.002(3) -0.006(3) -0.032(3)
O6 0.053(3) 0.132(5) 0.095(5) 0.004(4) -0.003(3) -0.043(3)
C6 0.059(4) 0.080(5) 0.047(4) 0.001(3) -0.010(3) -0.033(4)
C11 0.038(3) 0.041(3) 0.040(3) -0.011(2) 0.000(2) -0.019(2)
C12 0.064(4) 0.051(3) 0.044(3) -0.004(3) -0.013(3) -0.020(3)
C13 0.070(5) 0.045(3) 0.075(5) -0.010(3) -0.021(4) -0.014(3)
C14 0.080(5) 0.047(4) 0.072(5) -0.025(3) -0.006(4) -0.020(3)
C15 0.093(6) 0.057(4) 0.047(4) -0.015(3) -0.008(4) -0.024(4)
C16 0.065(4) 0.043(3) 0.038(3) -0.009(2) -0.005(3) -0.015(3)
C21 0.033(3) 0.063(4) 0.031(3) -0.008(3) -0.003(2) -0.013(3)
C22 0.049(4) 0.072(4) 0.034(3) -0.012(3) -0.005(3) -0.006(3)
C23 0.055(4) 0.090(5) 0.041(4) -0.013(4) 0.003(3) 0.001(4)
C24 0.049(4) 0.131(8) 0.047(4) 0.000(5) 0.009(3) -0.015(5)
C25 0.041(4) 0.101(6) 0.054(4) 0.008(4) 0.002(3) -0.033(4)
C26 0.038(3) 0.070(4) 0.041(3) 0.000(3) -0.006(3) -0.023(3)
C31 0.035(3) 0.047(3) 0.047(3) -0.014(3) -0.006(3) -0.011(2)
C32 0.045(4) 0.087(5) 0.063(5) -0.010(4) 0.001(3) -0.023(4)
C33 0.037(4) 0.115(7) 0.128(9) -0.014(6) -0.006(5) -0.032(4)
C34 0.053(5) 0.126(8) 0.112(8) -0.035(6) -0.035(5) -0.024(5)
C35 0.061(5) 0.142(8) 0.064(5) -0.040(5) -0.023(4) -0.015(5)
C36 0.060(4) 0.105(6) 0.045(4) -0.022(4) -0.012(3) -0.026(4)
C41 0.047(3) 0.040(3) 0.053(4) -0.009(3) -0.011(3) -0.007(3)
C42 0.060(4) 0.061(4) 0.069(5) -0.015(3) -0.006(4) -0.027(3)
C43 0.096(6) 0.058(4) 0.112(7) -0.018(5) -0.023(6) -0.036(4)
C44 0.101(7) 0.065(5) 0.100(7) -0.042(5) -0.024(6) -0.013(5)
C45 0.099(6) 0.075(5) 0.070(5) -0.039(4) -0.021(5) 0.006(5)
C46 0.071(5) 0.061(4) 0.048(4) -0.016(3) -0.011(3) -0.008(3)
C51 0.060(4) 0.038(3) 0.033(3) -0.007(2) -0.003(3) -0.016(3)
C52 0.054(4) 0.060(4) 0.038(3) -0.007(3) -0.004(3) -0.023(3)
C53 0.059(4) 0.069(4) 0.053(4) -0.018(3) 0.007(3) -0.026(3)
C54 0.084(6) 0.070(4) 0.046(4) -0.011(3) 0.013(4) -0.026(4)
C55 0.094(6) 0.074(5) 0.040(4) 0.001(3) -0.006(4) -0.012(4)
C56 0.068(4) 0.065(4) 0.039(3) -0.005(3) -0.009(3) -0.008(3)
C61 0.045(3) 0.056(4) 0.044(3) -0.004(3) -0.010(3) -0.017(3)
C62 0.094(6) 0.058(4) 0.094(6) -0.006(4) -0.054(5) -0.025(4)
C63 0.123(8) 0.089(6) 0.111(8) -0.001(5) -0.069(7) -0.054(6)
C64 0.078(6) 0.123(8) 0.073(6) -0.010(5) -0.035(5) -0.041(6)
C65 0.064(5) 0.106(6) 0.084(6) -0.033(5) -0.032(4) -0.004(5)
C66 0.061(4) 0.079(5) 0.070(5) -0.028(4) -0.017(4) -0.018(4)

loop_
_atom_type_symbol
_atom_type_description
_atom_type_scat_dispersion_real
_atom_type_scat_dispersion_imag
_atom_type_scat_source
C C 0.0033 0.0016 'International Tables Vol C Tables 4.2.6.8 and 6.1.1.4'
H H 0.0000 0.0000 'International Tables Vol C Tables 4.2.6.8 and 6.1.1.4'
O O 0.0106 0.0060 'International Tables Vol C Tables 4.2.6.8 and 6.1.1.4'
P P 0.1023 0.0942 'International Tables Vol C Tables 4.2.6.8 and 6.1.1.4'
S S 0.1246 0.1234 'International Tables Vol C Tables 4.2.6.8 and 6.1.1.4'
Re Re -1.0185 7.2310 'International Tables Vol C Tables 4.2.6.8 and 6.1.1.4'

loop_
_geom_angle_atom_site_label_1
_geom_angle_atom_site_label_2
_geom_angle_atom_site_label_3
_geom_angle
C3 Re1 C1 91.6(3)
C3 Re1 C2 87.3(2)
C1 Re1 C2 89.1(3)
C3 Re1 S1 101.80(19)
C1 Re1 S1 166.45(19)
C2 Re1 S1 89.3(2)
C3 Re1 P1 85.23(18)
C1 Re1 P1 88.71(18)
C2 Re1 P1 172.14(18)
S1 Re1 P1 94.48(5)
C3 Re1 Re2 152.12(19)
C1 Re1 Re2 116.28(18)
C2 Re1 Re2 93.85(18)
S1 Re1 Re2 50.41(4)
P1 Re1 Re2 93.87(3)
C4 Re2 C6 97.6(3)
C4 Re2 C5 85.2(3)
C6 Re2 C5 84.7(3)
C4 Re2 P2 85.81(18)
C6 Re2 P2 85.7(2)
C5 Re2 P2 165.78(18)
C4 Re2 S1 164.6(2)
C6 Re2 S1 97.6(2)
C5 Re2 S1 94.18(19)
P2 Re2 S1 97.42(5)
C4 Re2 Re1 114.4(2)
C6 Re2 Re1 147.7(2)
C5 Re2 Re1 93.09(18)
P2 Re2 Re1 100.63(4)
S1 Re2 Re1 50.31(4)
Re1 S1 Re2 79.28(4)
C21 P1 C11 105.8(3)
C21 P1 C31 101.4(3)
C11 P1 C31 100.9(2)
C21 P1 Re1 116.43(19)
C11 P1 Re1 116.79(18)
C31 P1 Re1 113.36(19)
C41 P2 C61 102.3(3)
C41 P2 C51 105.1(3)
C61 P2 C51 101.2(3)
C41 P2 Re2 118.9(2)
C61 P2 Re2 111.8(2)
C51 P2 Re2 115.28(18)
O1 C1 Re1 177.4(6)
O2 C2 Re1 172.9(6)
O3 C3 Re1 177.6(6)
O4 C4 Re2 176.2(6)
O5 C5 Re2 167.5(5)
O6 C6 Re2 176.8(6)
C16 C11 C12 118.2(5)
C16 C11 P1 121.3(4)
C12 C11 P1 120.5(4)
C13 C12 C11 120.4(6)
C12 C13 C14 120.5(6)
C15 C14 C13 119.7(6)
C14 C15 C16 119.5(6)
C11 C16 C15 121.7(6)
C26 C21 C22 118.8(6)
C26 C21 P1 123.8(5)
C22 C21 P1 117.4(5)
C23 C22 C21 120.4(7)
C22 C23 C24 119.5(7)
C25 C24 C23 120.9(7)
C24 C25 C26 120.2(7)
C21 C26 C25 120.3(7)
C36 C31 C32 118.7(6)
C36 C31 P1 122.8(5)
C32 C31 P1 118.4(5)
C31 C32 C33 118.7(7)
C34 C33 C32 120.2(7)
C35 C34 C33 121.6(8)
C34 C35 C36 119.2(8)
C35 C36 C31 121.6(7)
C42 C41 C46 119.3(6)
C42 C41 P2 123.3(5)
C46 C41 P2 117.4(5)
C41 C42 C43 119.1(7)
C44 C43 C42 121.6(8)
C43 C44 C45 119.4(7)
C46 C45 C44 120.9(8)
C45 C46 C41 119.7(7)
C52 C51 C56 118.6(6)
C52 C51 P2 120.3(4)
C56 C51 P2 121.2(5)
C53 C52 C51 120.8(6)
C52 C53 C54 121.0(7)
C55 C54 C53 118.5(7)
C54 C55 C56 121.2(7)
C55 C56 C51 119.9(7)
C62 C61 C66 117.9(6)
C62 C61 P2 120.6(5)
C66 C61 P2 121.5(5)
C61 C62 C63 121.0(7)
C64 C63 C62 119.4(8)
C65 C64 C63 120.8(8)
C64 C65 C66 120.0(8)
C61 C66 C65 120.9(7)

loop_
_geom_bond_atom_site_label_1
_geom_bond_atom_site_label_2
_geom_bond_distance
Re1 C3 1.907(6)
Re1 C1 1.914(6)
Re1 C2 1.947(6)
Re1 S1 2.4891(16)
Re1 P1 2.4946(14)
Re1 Re2 3.1783(4)
Re2 C4 1.899(6)
Re2 C6 1.923(7)
Re2 C5 1.934(6)
Re2 P2 2.4897(15)
Re2 S1 2.4929(16)
P1 C21 1.825(6)
P1 C11 1.830(5)
P1 C31 1.835(6)
P2 C41 1.817(6)
P2 C61 1.835(6)
P2 C51 1.837(6)
O1 C1 1.153(7)
O2 C2 1.131(7)
O3 C3 1.154(7)
O4 C4 1.168(7)
O5 C5 1.145(7)
O6 C6 1.156(8)
C11 C16 1.357(8)
C11 C12 1.400(8)
C12 C13 1.366(8)
C13 C14 1.378(10)
C14 C15 1.367(9)
C15 C16 1.387(8)
C21 C26 1.376(8)
C21 C22 1.407(8)
C22 C23 1.378(9)
C23 C24 1.379(12)
C24 C25 1.360(11)
C25 C26 1.392(8)
C31 C36 1.390(9)
C31 C32 1.393(8)
C32 C33 1.409(11)
C33 C34 1.370(12)
C34 C35 1.346(11)
C35 C36 1.383(10)
C41 C42 1.368(8)
C41 C46 1.407(9)
C42 C43 1.397(9)
C43 C44 1.352(12)
C44 C45 1.370(12)
C45 C46 1.369(9)
C51 C52 1.374(8)
C51 C56 1.399(8)
C52 C53 1.363(8)
C53 C54 1.389(10)
C54 C55 1.365(11)
C55 C56 1.377(9)
C61 C62 1.378(9)
C61 C66 1.388(9)
C62 C63 1.395(10)
C63 C64 1.375(12)
C64 C65 1.346(11)
C65 C66 1.394(10)
